data_4107744
loop_
_publ_author_name
'Jie-Peng Zhang'
'Xiao-Ming Chen'

_publ_section_title
;
 Exceptional Framework Flexibility and Sorption Behavior of a
 Multifunctional Porous Cuprous Triazolate Framework
;
_journal_name_full 'Journal of the American Chemical Society'
_journal_page_first 6010
_journal_page_last 6017
_journal_paper_doi 10.1021/ja800550a
_journal_volume 130
_journal_year 2008
_chemical_formula_sum 'C7 H14 Cu N3 O'
_chemical_formula_weight 219.75
_chemical_name_systematic
; 
 ? 
;
_space_group_IT_number 148
_symmetry_cell_setting trigonal
_symmetry_space_group_name_Hall '-R 3'
_symmetry_space_group_name_H-M 'R -3 :H'
_atom_sites_solution_hydrogens geom
_atom_sites_solution_primary direct
_atom_sites_solution_secondary difmap
_audit_creation_method SHELXL-97
_cell_angle_alpha 90.00
_cell_angle_beta 90.00
_cell_angle_gamma 120.00
_cell_formula_units_Z 18
_cell_length_a 19.4290(17)
_cell_length_b 19.4290(17)
_cell_length_c 14.3210(19)
_cell_measurement_temperature 123(2)
_cell_volume 4681.7(8)
_computing_structure_refinement 'SHELXL-97 (Sheldrick, 1997)'
_computing_structure_solution 'SHELXS-97 (Sheldrick, 1990)'
_diffrn_ambient_temperature 123(2)
_diffrn_measured_fraction_theta_full 0.994
_diffrn_measured_fraction_theta_max 0.994
_diffrn_measurement_device_type CCD
_diffrn_measurement_method '/w scan'
_diffrn_radiation_monochromator graphite
_diffrn_radiation_source 'fine-focus sealed tube'
_diffrn_radiation_type MoK\a
_diffrn_radiation_wavelength 0.71073
_diffrn_reflns_av_R_equivalents 0.0253
_diffrn_reflns_av_sigmaI/netI 0.0233
_diffrn_reflns_limit_h_max 24
_diffrn_reflns_limit_h_min -22
_diffrn_reflns_limit_k_max 25
_diffrn_reflns_limit_k_min -12
_diffrn_reflns_limit_l_max 18
_diffrn_reflns_limit_l_min -18
_diffrn_reflns_number 7087
_diffrn_reflns_theta_full 27.49
_diffrn_reflns_theta_max 27.49
_diffrn_reflns_theta_min 3.51
_exptl_absorpt_coefficient_mu 2.061
_exptl_absorpt_correction_T_max 0.7474
_exptl_absorpt_correction_T_min 0.6833
_exptl_crystal_colour colorless
_exptl_crystal_density_diffrn 1.403
_exptl_crystal_description block
_exptl_crystal_F_000 2052
_exptl_crystal_size_max 0.20
_exptl_crystal_size_mid 0.20
_exptl_crystal_size_min 0.15
_refine_diff_density_max 0.641
_refine_diff_density_min -0.344
_refine_diff_density_rms 0.063
_refine_ls_extinction_method none
_refine_ls_goodness_of_fit_ref 1.037
_refine_ls_hydrogen_treatment constr
_refine_ls_matrix_type full
_refine_ls_number_parameters 110
_refine_ls_number_reflns 2376
_refine_ls_number_restraints 0
_refine_ls_restrained_S_all 1.037
_refine_ls_R_factor_all 0.0293
_refine_ls_R_factor_gt 0.0266
_refine_ls_shift/su_max 0.001
_refine_ls_shift/su_mean 0.000
_refine_ls_structure_factor_coef Fsqd
_refine_ls_weighting_details 'calc w=1/[\s^2^(Fo^2^)+(0.0164P)^2^+15.6233P] where P=(Fo^2^+2Fc^2^)/3'
_refine_ls_weighting_scheme calc
_refine_ls_wR_factor_gt 0.0573
_refine_ls_wR_factor_ref 0.0587
_reflns_number_gt 2233
_reflns_number_total 2376
_reflns_threshold_expression >2sigma(I)
_cod_data_source_file ja800550a-file004.cif
_cod_data_source_block MeOH
_cod_original_sg_symbol_H-M 'R -3'
_cod_database_code 4107744

loop_
_symmetry_equiv_pos_as_xyz
'x, y, z'
'-y, x-y, z'
'-x+y, -x, z'
'x+2/3, y+1/3, z+1/3'
'-y+2/3, x-y+1/3, z+1/3'
'-x+y+2/3, -x+1/3, z+1/3'
'x+1/3, y+2/3, z+2/3'
'-y+1/3, x-y+2/3, z+2/3'
'-x+y+1/3, -x+2/3, z+2/3'
'-x, -y, -z'
'y, -x+y, -z'
'x-y, x, -z'
'-x+2/3, -y+1/3, -z+1/3'
'y+2/3, -x+y+1/3, -z+1/3'
'x-y+2/3, x+1/3, -z+1/3'
'-x+1/3, -y+2/3, -z+2/3'
'y+1/3, -x+y+2/3, -z+2/3'
'x-y+1/3, x+2/3, -z+2/3'

loop_
_atom_site_label
_atom_site_type_symbol
_atom_site_fract_x
_atom_site_fract_y
_atom_site_fract_z
_atom_site_U_iso_or_equiv
_atom_site_adp_type
_atom_site_occupancy
_atom_site_symmetry_multiplicity
_atom_site_calc_flag
_atom_site_refinement_flags
Cu1 Cu 0.414218(12) 0.450098(12) 0.560471(15) 0.01400(7) Uani 1 1 d .
N1 N 0.50598(8) 0.54499(8) 0.61422(10) 0.0159(3) Uani 1 1 d .
N2 N 0.57589(8) 0.58486(8) 0.56306(10) 0.0151(3) Uani 1 1 d .
N3 N 0.59042(9) 0.65345(8) 0.69235(10) 0.0149(3) Uani 1 1 d .
C1 C 0.51750(10) 0.58779(10) 0.69094(12) 0.0159(3) Uani 1 1 d .
C2 C 0.45784(12) 0.56611(11) 0.76727(14) 0.0243(4) Uani 1 1 d .
H2A H 0.4802 0.5580 0.8256 0.029 Uiso 1 1 calc R
H2B H 0.4099 0.5151 0.7513 0.029 Uiso 1 1 calc R
C3 C 0.43348(15) 0.62816(15) 0.7848(2) 0.0469(7) Uani 1 1 d .
H3A H 0.3949 0.6105 0.8360 0.070 Uiso 1 1 calc R
H3B H 0.4094 0.6352 0.7281 0.070 Uiso 1 1 calc R
H3C H 0.4804 0.6788 0.8016 0.070 Uiso 1 1 calc R
C4 C 0.62413(10) 0.64872(10) 0.61212(12) 0.0146(3) Uani 1 1 d .
C5 C 0.70645(10) 0.70876(11) 0.58259(13) 0.0206(4) Uani 1 1 d .
H5A H 0.7094 0.7607 0.5737 0.025 Uiso 1 1 calc R
H5B H 0.7181 0.6925 0.5218 0.025 Uiso 1 1 calc R
C6 C 0.76919(12) 0.71850(15) 0.65278(19) 0.0386(6) Uani 1 1 d .
H6A H 0.8218 0.7584 0.6300 0.058 Uiso 1 1 calc R
H6B H 0.7675 0.6676 0.6609 0.058 Uiso 1 1 calc R
H6C H 0.7588 0.7358 0.7128 0.058 Uiso 1 1 calc R
C7 C 0.6208(2) 0.4608(2) 0.7142(3) 0.0702(10) Uani 1 1 d .
H7A H 0.6716 0.4734 0.6855 0.105 Uiso 1 1 calc R
H7B H 0.6161 0.5087 0.7159 0.105 Uiso 1 1 calc R
H7C H 0.5770 0.4196 0.6775 0.105 Uiso 1 1 calc R
O1 O 0.61767(14) 0.43340(14) 0.80463(17) 0.0682(6) Uani 1 1 d .
H7 H 0.6657 0.4501 0.8201 0.102 Uiso 1 1 d R

loop_
_atom_site_aniso_label
_atom_site_aniso_U_11
_atom_site_aniso_U_22
_atom_site_aniso_U_33
_atom_site_aniso_U_23
_atom_site_aniso_U_13
_atom_site_aniso_U_12
Cu1 0.01180(11) 0.01428(11) 0.01220(12) -0.00155(8) 0.00300(7) 0.00373(8)
N1 0.0141(7) 0.0160(7) 0.0129(7) -0.0024(6) 0.0039(6) 0.0040(6)
N2 0.0119(6) 0.0144(7) 0.0140(7) -0.0026(6) 0.0028(5) 0.0028(5)
N3 0.0170(7) 0.0126(7) 0.0134(7) -0.0028(5) -0.0008(6) 0.0061(6)
C1 0.0176(8) 0.0137(8) 0.0144(8) -0.0024(6) 0.0008(7) 0.0064(7)
C2 0.0246(9) 0.0237(9) 0.0164(9) -0.0056(7) 0.0069(7) 0.0059(8)
C3 0.0383(13) 0.0447(14) 0.0565(17) -0.0096(12) 0.0218(12) 0.0199(11)
C4 0.0147(8) 0.0139(8) 0.0143(8) -0.0014(6) -0.0008(6) 0.0064(6)
C5 0.0161(8) 0.0158(8) 0.0215(10) -0.0035(7) 0.0020(7) 0.0018(7)
C6 0.0153(9) 0.0458(13) 0.0463(15) 0.0023(11) -0.0037(9) 0.0090(9)
C7 0.0583(19) 0.078(2) 0.068(2) 0.0236(19) -0.0018(17) 0.0292(18)
O1 0.0684(14) 0.0749(15) 0.0607(15) 0.0140(12) 0.0062(12) 0.0355(13)

loop_
_atom_type_symbol
_atom_type_description
_atom_type_scat_dispersion_real
_atom_type_scat_dispersion_imag
_atom_type_scat_source
C C 0.0033 0.0016 'International Tables Vol C Tables 4.2.6.8 and 6.1.1.4'
H H 0.0000 0.0000 'International Tables Vol C Tables 4.2.6.8 and 6.1.1.4'
N N 0.0061 0.0033 'International Tables Vol C Tables 4.2.6.8 and 6.1.1.4'
O O 0.0106 0.0060 'International Tables Vol C Tables 4.2.6.8 and 6.1.1.4'
Cu Cu 0.3201 1.2651 'International Tables Vol C Tables 4.2.6.8 and 6.1.1.4'

loop_
_geom_angle_atom_site_label_1
_geom_angle_atom_site_label_2
_geom_angle_atom_site_label_3
_geom_angle
_geom_angle_site_symmetry_1
_geom_angle_site_symmetry_3
N2 Cu1 N3 125.37(6) 10_666 14_456
N2 Cu1 N1 118.84(6) 10_666 .
N3 Cu1 N1 115.75(6) 14_456 .
C1 N1 N2 106.00(13) . .
C1 N1 Cu1 134.40(12) . .
N2 N1 Cu1 119.39(11) . .
C4 N2 N1 106.24(14) . .
C4 N2 Cu1 131.73(12) . 10_666
N1 N2 Cu1 121.77(11) . 10_666
C4 N3 C1 103.80(14) . .
C4 N3 Cu1 125.63(12) . 15_556
C1 N3 Cu1 129.04(12) . 15_556
N1 C1 N3 111.86(15) . .
N1 C1 C2 124.43(16) . .
N3 C1 C2 123.71(16) . .
C1 C2 C3 113.76(18) . .
N2 C4 N3 112.09(15) . .
N2 C4 C5 124.20(16) . .
N3 C4 C5 123.71(15) . .
C4 C5 C6 112.92(17) . .

loop_
_geom_bond_atom_site_label_1
_geom_bond_atom_site_label_2
_geom_bond_distance
_geom_bond_site_symmetry_2
Cu1 N2 1.9386(15) 10_666
Cu1 N3 1.9630(14) 14_456
Cu1 N1 1.9705(15) .
N1 C1 1.328(2) .
N1 N2 1.3892(19) .
N2 C4 1.322(2) .
N2 Cu1 1.9386(15) 10_666
N3 C4 1.348(2) .
N3 C1 1.352(2) .
N3 Cu1 1.9630(14) 15_556
C1 C2 1.492(2) .
C2 C3 1.520(3) .
C4 C5 1.494(2) .
C5 C6 1.517(3) .
C7 O1 1.390(4) .
